data_4327290
loop_
_publ_author_name
'Martin Minelli'
'Frances Namuswe'
'Daniel Jeffrey'
'Amy L. Morrow'
'Ilia A. Guzei'
'Dale Swenson'
'Eberhard Bothe'
'Thomas Weyherm\"uller'

_publ_section_title
;
 Synthesis, Structure, and Characterization of Molybdenum(VI) Imido
 Complexes with N-Salicylidene-2-aminophenol
;
_journal_name_full 'Inorganic Chemistry'
_journal_page_first 5455
_journal_page_last 5464
_journal_paper_doi 10.1021/ic060370+
_journal_volume 45
_journal_year 2006
_chemical_formula_moiety 'C29.50 H28 Cl Mo N3 O3'
_chemical_formula_sum 'C29.5 H28 Cl Mo N3 O3'
_chemical_formula_weight 603.94
_chemical_name_systematic
; 
 ? 
;
_space_group_IT_number 61
_symmetry_cell_setting orthorhombic
_symmetry_Int_Tables_number 61
_symmetry_space_group_name_Hall '-P 2ac 2ab'
_symmetry_space_group_name_H-M 'P b c a'
_atom_sites_solution_hydrogens geom
_atom_sites_solution_primary direct
_atom_sites_solution_secondary difmap
_audit_creation_method SHELXL-97
_cell_angle_alpha 90.00
_cell_angle_beta 90.00
_cell_angle_gamma 90.00
_cell_formula_units_Z 8
_cell_length_a 12.6310(14)
_cell_length_b 17.211(2)
_cell_length_c 24.356(3)
_cell_measurement_reflns_used 999
_cell_measurement_temperature 100(2)
_cell_measurement_theta_max 26.38
_cell_measurement_theta_min 2.17
_cell_volume 5294.8(11)
_computing_cell_refinement 'SAINT Ver. 6.22  (Bruker-AXS, 2003)'
_computing_data_collection 'SMART Ver. 5.622 (Bruker-AXS, 2003)'
_computing_data_reduction 'SAINT Ver. 6.22'
_computing_molecular_graphics 'SHELXTL Ver. 6.10'
_computing_publication_material 'SHELXTL Ver. 6.10'
_computing_structure_refinement 'SHELXTL Ver. 6.10'
_computing_structure_solution 'SHELXTL Ver. 6.10 (Bruker-AXS, 2003)'
_diffrn_ambient_temperature 100(2)
_diffrn_measured_fraction_theta_full 0.999
_diffrn_measured_fraction_theta_max 0.999
_diffrn_measurement_device_type 'Bruker CCD-1000 area detector'
_diffrn_measurement_method '0.30\% \w scans'
_diffrn_radiation_monochromator graphite
_diffrn_radiation_source 'fine-focus sealed tube'
_diffrn_radiation_type Mo-K\a
_diffrn_radiation_wavelength 0.71073
_diffrn_reflns_av_R_equivalents 0.0379
_diffrn_reflns_av_sigmaI/netI 0.0235
_diffrn_reflns_limit_h_max 15
_diffrn_reflns_limit_h_min -15
_diffrn_reflns_limit_k_max 21
_diffrn_reflns_limit_k_min -21
_diffrn_reflns_limit_l_max 30
_diffrn_reflns_limit_l_min -30
_diffrn_reflns_number 41703
_diffrn_reflns_theta_full 26.38
_diffrn_reflns_theta_max 26.38
_diffrn_reflns_theta_min 2.17
_diffrn_standards_number 0
_exptl_absorpt_coefficient_mu 0.633
_exptl_absorpt_correction_T_max 0.7858
_exptl_absorpt_correction_T_min 0.7724
_exptl_absorpt_correction_type multi-scan
_exptl_absorpt_process_details
;
SADABS  (Bruker-AXS, 2003)
;
_exptl_crystal_colour colorless
_exptl_crystal_density_diffrn 1.515
_exptl_crystal_description block
_exptl_crystal_F_000 2472
_exptl_crystal_size_max 0.43
_exptl_crystal_size_mid 0.42
_exptl_crystal_size_min 0.40
_refine_diff_density_max 1.027
_refine_diff_density_min -0.709
_refine_diff_density_rms 0.077
_refine_ls_extinction_method none
_refine_ls_goodness_of_fit_ref 1.028
_refine_ls_hydrogen_treatment constr
_refine_ls_matrix_type full
_refine_ls_number_parameters 346
_refine_ls_number_reflns 5418
_refine_ls_number_restraints 0
_refine_ls_restrained_S_all 1.028
_refine_ls_R_factor_all 0.0349
_refine_ls_R_factor_gt 0.0299
_refine_ls_shift/su_max 0.001
_refine_ls_shift/su_mean 0.000
_refine_ls_structure_factor_coef Fsqd
_refine_ls_weighting_details 'calc w=1/[\s^2^(Fo^2^)+(0.0393P)^2^+6.1918P] where P=(Fo^2^+2Fc^2^)/3'
_refine_ls_weighting_scheme calc
_refine_ls_wR_factor_gt 0.0744
_refine_ls_wR_factor_ref 0.0774
_reflns_number_gt 4828
_reflns_number_total 5418
_reflns_threshold_expression I>2\s(I)
_cod_data_source_file ic0603702Bsi20060306_025323_3.cif
_cod_data_source_block 3
_cod_original_cell_volume 5294.9(10)
_cod_original_sg_symbol_Hall '-P 2ac 2ab  '
_cod_original_sg_symbol_H-M 'P b c a '
_cod_original_formula_sum 'C29.50 H28 Cl Mo N3 O3'
_cod_database_code 4327290

loop_
_symmetry_equiv_pos_as_xyz
'x, y, z'
'-x+1/2, -y, z+1/2'
'-x, y+1/2, -z+1/2'
'x+1/2, -y+1/2, -z'
'-x, -y, -z'
'x-1/2, y, -z-1/2'
'x, -y-1/2, z-1/2'
'-x-1/2, y-1/2, z'

loop_
_atom_site_label
_atom_site_type_symbol
_atom_site_fract_x
_atom_site_fract_y
_atom_site_fract_z
_atom_site_U_iso_or_equiv
_atom_site_adp_type
_atom_site_occupancy
_atom_site_symmetry_multiplicity
_atom_site_calc_flag
_atom_site_refinement_flags
Mo Mo 0.278580(12) 0.138956(9) 0.332885(7) 0.01176(7) Uani 1 1 d .
Cl1 Cl -0.02050(7) 0.07507(6) 0.47410(3) 0.0594(2) Uani 1 1 d .
O1 O 0.21807(10) 0.22353(8) 0.28234(6) 0.0158(3) Uani 1 1 d .
O2 O 0.22351(10) 0.06162(8) 0.27811(6) 0.0163(3) Uani 1 1 d .
O3 O 0.37184(11) 0.22561(8) 0.35608(6) 0.0171(3) Uani 1 1 d .
N1 N 0.13390(13) 0.15756(9) 0.36155(7) 0.0138(3) Uani 1 1 d .
H1 H 0.1138 0.1368 0.3929 0.017 Uiso 1 1 calc R
N2 N 0.42000(13) 0.10399(10) 0.28560(7) 0.0158(3) Uani 1 1 d .
N3 N 0.30712(13) 0.08194(9) 0.39044(7) 0.0137(3) Uani 1 1 d .
C1 C 0.06506(16) 0.20334(11) 0.33181(8) 0.0145(4) Uani 1 1 d .
C2 C -0.04310(16) 0.21553(13) 0.34173(9) 0.0193(4) Uani 1 1 d .
H2 H -0.0776 0.1903 0.3714 0.023 Uiso 1 1 calc R
C3 C -0.09841(16) 0.26496(13) 0.30746(9) 0.0213(5) Uani 1 1 d .
H3 H -0.1719 0.2732 0.3132 0.026 Uiso 1 1 calc R
C4 C -0.04663(17) 0.30304(12) 0.26418(9) 0.0200(4) Uani 1 1 d .
H4 H -0.0858 0.3371 0.2412 0.024 Uiso 1 1 calc R
C5 C 0.05987(17) 0.29203(11) 0.25431(8) 0.0168(4) Uani 1 1 d .
H5 H 0.0942 0.3188 0.2252 0.020 Uiso 1 1 calc R
C6 C 0.11647(15) 0.24065(11) 0.28792(8) 0.0144(4) Uani 1 1 d .
C7 C 0.29001(15) 0.02806(11) 0.24203(8) 0.0147(4) Uani 1 1 d .
C8 C 0.25444(17) -0.02687(12) 0.20421(8) 0.0171(4) Uani 1 1 d .
H8 H 0.1823 -0.0424 0.2039 0.021 Uiso 1 1 calc R
C9 C 0.32550(18) -0.05851(12) 0.16712(8) 0.0201(4) Uani 1 1 d .
H9 H 0.3017 -0.0957 0.1411 0.024 Uiso 1 1 calc R
C10 C 0.43191(18) -0.03624(13) 0.16767(9) 0.0213(5) Uani 1 1 d .
H10 H 0.4799 -0.0584 0.1420 0.026 Uiso 1 1 calc R
C11 C 0.46781(16) 0.01784(12) 0.20537(9) 0.0186(4) Uani 1 1 d .
H11 H 0.5402 0.0328 0.2058 0.022 Uiso 1 1 calc R
C12 C 0.39698(16) 0.05003(11) 0.24256(8) 0.0149(4) Uani 1 1 d .
C13 C 0.51599(16) 0.11920(11) 0.30016(8) 0.0156(4) Uani 1 1 d .
H13 H 0.5715 0.0953 0.2800 0.019 Uiso 1 1 calc R
C14 C 0.54505(16) 0.16977(12) 0.34482(8) 0.0153(4) Uani 1 1 d .
C15 C 0.65242(17) 0.17116(12) 0.36106(9) 0.0186(4) Uani 1 1 d .
H15 H 0.7019 0.1385 0.3429 0.022 Uiso 1 1 calc R
C16 C 0.68647(16) 0.21890(12) 0.40269(9) 0.0193(4) Uani 1 1 d .
H16 H 0.7587 0.2187 0.4135 0.023 Uiso 1 1 calc R
C17 C 0.61429(17) 0.26761(12) 0.42895(9) 0.0192(4) Uani 1 1 d .
H17 H 0.6377 0.3003 0.4579 0.023 Uiso 1 1 calc R
C18 C 0.50931(17) 0.26890(12) 0.41344(8) 0.0173(4) Uani 1 1 d .
H18 H 0.4615 0.3031 0.4313 0.021 Uiso 1 1 calc R
C19 C 0.47250(15) 0.21996(11) 0.37136(8) 0.0147(4) Uani 1 1 d .
C20 C 0.31996(15) 0.05729(11) 0.44427(8) 0.0148(4) Uani 1 1 d .
C21 C 0.33045(17) 0.11562(12) 0.48419(9) 0.0197(4) Uani 1 1 d .
H21 H 0.3251 0.1687 0.4738 0.024 Uiso 1 1 calc R
C22 C 0.34856(19) 0.09628(13) 0.53844(9) 0.0241(5) Uani 1 1 d .
H22 H 0.3550 0.1357 0.5655 0.029 Uiso 1 1 calc R
C23 C 0.35720(19) 0.01873(14) 0.55273(9) 0.0258(5) Uani 1 1 d .
H23 H 0.3707 0.0049 0.5898 0.031 Uiso 1 1 calc R
C24 C 0.34635(18) -0.03915(13) 0.51332(9) 0.0217(4) Uani 1 1 d .
H24 H 0.3527 -0.0919 0.5243 0.026 Uiso 1 1 calc R
C25 C 0.32637(16) -0.02253(12) 0.45805(8) 0.0165(4) Uani 1 1 d .
C26 C 0.31151(17) -0.08655(12) 0.41510(8) 0.0185(4) Uani 1 1 d .
C27 C 0.20219(18) -0.07817(13) 0.38743(10) 0.0242(5) Uani 1 1 d .
H27A H 0.1470 -0.0761 0.4157 0.036 Uiso 1 1 calc R
H27B H 0.1896 -0.1228 0.3633 0.036 Uiso 1 1 calc R
H27C H 0.2005 -0.0302 0.3657 0.036 Uiso 1 1 calc R
C28 C 0.39933(18) -0.08230(13) 0.37167(9) 0.0236(5) Uani 1 1 d .
H28A H 0.4007 -0.0302 0.3555 0.035 Uiso 1 1 calc R
H28B H 0.3856 -0.1207 0.3428 0.035 Uiso 1 1 calc R
H28C H 0.4678 -0.0933 0.3889 0.035 Uiso 1 1 calc R
C29 C 0.3154(2) -0.16767(12) 0.44149(10) 0.0260(5) Uani 1 1 d .
H29A H 0.3848 -0.1757 0.4586 0.039 Uiso 1 1 calc R
H29B H 0.3039 -0.2073 0.4132 0.039 Uiso 1 1 calc R
H29C H 0.2600 -0.1718 0.4695 0.039 Uiso 1 1 calc R
C30 C 0.0663(4) 0.0160(3) 0.5188(2) 0.0335(11) Uani 0.50 1 d P
H30A H 0.1383 0.0143 0.5029 0.040 Uiso 0.50 1 calc PR
H30B H 0.0712 0.0407 0.5554 0.040 Uiso 0.50 1 calc PR

loop_
_atom_site_aniso_label
_atom_site_aniso_U_11
_atom_site_aniso_U_22
_atom_site_aniso_U_33
_atom_site_aniso_U_23
_atom_site_aniso_U_13
_atom_site_aniso_U_12
Mo 0.00969(10) 0.01173(10) 0.01387(10) 0.00045(6) 0.00036(6) 0.00082(6)
Cl1 0.0685(5) 0.0727(6) 0.0371(4) 0.0034(4) 0.0163(4) -0.0174(4)
O1 0.0122(7) 0.0166(7) 0.0186(7) 0.0023(6) 0.0014(5) 0.0018(5)
O2 0.0141(7) 0.0178(7) 0.0171(7) -0.0025(6) 0.0008(5) 0.0003(5)
O3 0.0139(7) 0.0148(7) 0.0225(8) -0.0008(6) -0.0028(6) 0.0001(5)
N1 0.0133(8) 0.0145(8) 0.0135(8) 0.0005(6) 0.0008(6) 0.0004(6)
N2 0.0164(8) 0.0142(8) 0.0167(8) 0.0030(6) 0.0003(7) -0.0005(7)
N3 0.0120(8) 0.0120(8) 0.0172(8) -0.0016(6) 0.0000(7) 0.0015(6)
C1 0.0149(10) 0.0109(9) 0.0176(10) -0.0034(7) -0.0012(8) 0.0006(7)
C2 0.0139(10) 0.0218(11) 0.0221(10) -0.0017(8) 0.0024(8) 0.0006(8)
C3 0.0130(10) 0.0242(11) 0.0267(12) -0.0052(9) -0.0018(9) 0.0034(8)
C4 0.0216(10) 0.0171(10) 0.0213(10) -0.0044(8) -0.0069(9) 0.0045(8)
C5 0.0202(10) 0.0141(10) 0.0161(10) -0.0011(8) -0.0034(8) 0.0005(8)
C6 0.0142(9) 0.0120(9) 0.0171(10) -0.0039(7) -0.0010(8) -0.0002(7)
C7 0.0157(10) 0.0129(9) 0.0156(10) 0.0031(7) 0.0000(8) 0.0022(7)
C8 0.0158(9) 0.0159(10) 0.0196(10) 0.0010(8) -0.0020(8) -0.0011(8)
C9 0.0239(11) 0.0173(10) 0.0192(10) -0.0031(8) -0.0033(8) 0.0003(9)
C10 0.0217(11) 0.0213(11) 0.0209(11) -0.0006(8) 0.0057(8) 0.0031(9)
C11 0.0147(10) 0.0188(10) 0.0224(10) 0.0027(8) 0.0013(8) -0.0015(8)
C12 0.0174(10) 0.0124(9) 0.0149(9) 0.0032(7) -0.0015(8) -0.0003(8)
C13 0.0157(9) 0.0142(9) 0.0168(10) 0.0018(8) 0.0023(8) 0.0023(8)
C14 0.0178(10) 0.0133(9) 0.0148(9) 0.0034(8) 0.0013(8) -0.0006(8)
C15 0.0171(10) 0.0188(10) 0.0199(10) 0.0036(8) 0.0044(8) 0.0028(8)
C16 0.0143(10) 0.0227(11) 0.0209(11) 0.0035(8) 0.0001(8) -0.0010(8)
C17 0.0215(11) 0.0181(10) 0.0181(10) 0.0002(8) -0.0014(8) -0.0042(8)
C18 0.0188(10) 0.0151(10) 0.0181(10) -0.0013(8) 0.0016(8) 0.0011(8)
C19 0.0140(9) 0.0137(9) 0.0164(10) 0.0048(7) -0.0009(8) -0.0018(7)
C20 0.0108(9) 0.0183(10) 0.0152(9) 0.0008(8) 0.0012(7) 0.0005(7)
C21 0.0219(11) 0.0161(10) 0.0210(11) -0.0009(8) 0.0014(8) 0.0028(8)
C22 0.0326(12) 0.0217(11) 0.0181(10) -0.0061(8) -0.0002(9) 0.0009(9)
C23 0.0333(13) 0.0295(12) 0.0145(10) 0.0005(9) -0.0025(9) 0.0006(10)
C24 0.0272(11) 0.0189(10) 0.0190(10) 0.0032(8) 0.0000(9) -0.0003(9)
C25 0.0148(9) 0.0172(10) 0.0176(10) 0.0000(8) 0.0013(8) 0.0003(8)
C26 0.0231(10) 0.0144(10) 0.0181(10) -0.0004(8) -0.0023(8) -0.0018(8)
C27 0.0268(12) 0.0190(11) 0.0269(11) 0.0017(9) -0.0061(9) -0.0056(9)
C28 0.0299(12) 0.0187(10) 0.0222(11) -0.0039(9) 0.0022(9) 0.0043(9)
C29 0.0382(13) 0.0149(10) 0.0248(11) 0.0009(9) -0.0061(10) -0.0003(9)
C30 0.035(3) 0.038(3) 0.027(2) -0.006(2) 0.005(2) -0.011(2)

loop_
_atom_type_symbol
_atom_type_description
_atom_type_scat_dispersion_real
_atom_type_scat_dispersion_imag
_atom_type_scat_source
C C 0.0033 0.0016 'International Tables Vol C Tables 4.2.6.8 and 6.1.1.4'
H H 0.0000 0.0000 'International Tables Vol C Tables 4.2.6.8 and 6.1.1.4'
N N 0.0061 0.0033 'International Tables Vol C Tables 4.2.6.8 and 6.1.1.4'
O O 0.0106 0.0060 'International Tables Vol C Tables 4.2.6.8 and 6.1.1.4'
Mo Mo -1.6832 0.6857 'International Tables Vol C Tables 4.2.6.8 and 6.1.1.4'
Cl Cl 0.1484 0.1585 'International Tables Vol C Tables 4.2.6.8 and 6.1.1.4'

loop_
_geom_angle_atom_site_label_1
_geom_angle_atom_site_label_2
_geom_angle_atom_site_label_3
_geom_angle
_geom_angle_site_symmetry_1
_geom_angle_publ_flag
N3 Mo N1 89.90(7) . yes
N3 Mo O3 94.08(7) . yes
N1 Mo O3 109.02(6) . yes
N3 Mo O2 103.42(7) . yes
N1 Mo O2 91.25(6) . yes
O3 Mo O2 153.30(6) . yes
N3 Mo O1 162.73(7) . yes
N1 Mo O1 75.74(6) . yes
O3 Mo O1 81.88(6) . yes
O2 Mo O1 86.71(6) . yes
N3 Mo N2 95.65(7) . yes
N1 Mo N2 166.69(7) . yes
O3 Mo N2 82.71(6) . yes
O2 Mo N2 75.71(6) . yes
O1 Mo N2 100.45(6) . yes
C30 Cl1 C30 68.3(3) 5_556 ?
C6 O1 Mo 117.19(12) . ?
C7 O2 Mo 120.12(12) . ?
C19 O3 Mo 126.40(12) . ?
C1 N1 Mo 119.24(13) . ?
C13 N2 C12 121.63(17) . ?
C13 N2 Mo 124.14(14) . ?
C12 N2 Mo 113.24(12) . ?
C20 N3 Mo 162.40(14) . ?
N1 C1 C2 127.51(19) . ?
N1 C1 C6 111.66(18) . ?
C2 C1 C6 120.82(19) . ?
C3 C2 C1 118.7(2) . ?
C2 C3 C4 120.39(19) . ?
C5 C4 C3 121.4(2) . ?
C4 C5 C6 118.8(2) . ?
O1 C6 C5 125.11(19) . ?
O1 C6 C1 115.10(18) . ?
C5 C6 C1 119.79(18) . ?
O2 C7 C8 121.41(18) . ?
O2 C7 C12 118.65(18) . ?
C8 C7 C12 119.93(19) . ?
C9 C8 C7 119.25(19) . ?
C8 C9 C10 120.6(2) . ?
C11 C10 C9 120.4(2) . ?
C10 C11 C12 119.35(19) . ?
C11 C12 C7 120.47(18) . ?
C11 C12 N2 127.31(18) . ?
C7 C12 N2 112.17(17) . ?
N2 C13 C14 124.73(19) . ?
C15 C14 C19 118.90(19) . ?
C15 C14 C13 117.78(18) . ?
C19 C14 C13 123.27(18) . ?
C16 C15 C14 121.14(19) . ?
C15 C16 C17 119.6(2) . ?
C18 C17 C16 120.9(2) . ?
C17 C18 C19 120.55(19) . ?
O3 C19 C18 118.49(18) . ?
O3 C19 C14 122.43(18) . ?
C18 C19 C14 118.97(18) . ?
N3 C20 C21 116.53(18) . ?
N3 C20 C25 121.83(18) . ?
C21 C20 C25 121.59(18) . ?
C22 C21 C20 120.4(2) . ?
C21 C22 C23 119.1(2) . ?
C22 C23 C24 120.6(2) . ?
C23 C24 C25 122.4(2) . ?
C24 C25 C20 115.89(19) . ?
C24 C25 C26 122.17(18) . ?
C20 C25 C26 121.93(18) . ?
C25 C26 C28 110.37(17) . ?
C25 C26 C29 111.34(17) . ?
C28 C26 C29 107.95(18) . ?
C25 C26 C27 109.93(17) . ?
C28 C26 C27 109.95(18) . ?
C29 C26 C27 107.22(17) . ?
Cl1 C30 Cl1 111.7(3) 5_556 ?

loop_
_geom_bond_atom_site_label_1
_geom_bond_atom_site_label_2
_geom_bond_distance
_geom_bond_site_symmetry_2
_geom_bond_publ_flag
Mo N3 1.7488(17) . yes
Mo N1 1.9823(16) . yes
Mo O3 1.9828(14) . yes
Mo O2 2.0089(14) . yes
Mo O1 2.0540(14) . yes
Mo N2 2.2090(17) . yes
Cl1 C30 1.679(5) 5_556 ?
Cl1 C30 1.850(6) . ?
O1 C6 1.324(2) . ?
O2 C7 1.346(2) . ?
O3 C19 1.328(2) . ?
N1 C1 1.379(3) . ?
N2 C13 1.290(3) . ?
N2 C12 1.430(3) . ?
N3 C20 1.387(3) . ?
C1 C2 1.403(3) . ?
C1 C6 1.406(3) . ?
C2 C3 1.382(3) . ?
C3 C4 1.403(3) . ?
C4 C5 1.380(3) . ?
C5 C6 1.401(3) . ?
C7 C8 1.394(3) . ?
C7 C12 1.403(3) . ?
C8 C9 1.385(3) . ?
C9 C10 1.398(3) . ?
C10 C11 1.384(3) . ?
C11 C12 1.388(3) . ?
C13 C14 1.441(3) . ?
C14 C15 1.413(3) . ?
C14 C19 1.416(3) . ?
C15 C16 1.374(3) . ?
C16 C17 1.394(3) . ?
C17 C18 1.379(3) . ?
C18 C19 1.406(3) . ?
C20 C21 1.404(3) . ?
C20 C25 1.417(3) . ?
C21 C22 1.382(3) . ?
C22 C23 1.384(3) . ?
C23 C24 1.390(3) . ?
C24 C25 1.399(3) . ?
C25 C26 1.531(3) . ?
C26 C28 1.535(3) . ?
C26 C29 1.538(3) . ?
C26 C27 1.543(3) . ?
C30 Cl1 1.679(5) 5_556 ?

loop_
_geom_hbond_atom_site_label_D
_geom_hbond_atom_site_label_H
_geom_hbond_atom_site_label_A
_geom_hbond_distance_DH
_geom_hbond_distance_HA
_geom_hbond_distance_DA
_geom_hbond_angle_DHA
N1 H1 Cl1 0.88 2.81 3.6515(18) 159.5

loop_
_geom_torsion_atom_site_label_1
_geom_torsion_atom_site_label_2
_geom_torsion_atom_site_label_3
_geom_torsion_atom_site_label_4
_geom_torsion
_geom_torsion_site_symmetry_1
_geom_torsion_site_symmetry_4
N3 Mo O1 C6 -42.8(3) . .
N1 Mo O1 C6 -8.19(13) . .
O3 Mo O1 C6 -120.27(14) . .
O2 Mo O1 C6 83.94(14) . .
N2 Mo O1 C6 158.75(13) . .
N3 Mo O2 C7 -92.55(14) . .
N1 Mo O2 C7 177.26(14) . .
O3 Mo O2 C7 37.0(2) . .
O1 Mo O2 C7 101.62(14) . .
N2 Mo O2 C7 -0.04(13) . .
N3 Mo O3 C19 50.99(16) . .
N1 Mo O3 C19 142.30(15) . .
O2 Mo O3 C19 -80.3(2) . .
O1 Mo O3 C19 -145.90(16) . .
N2 Mo O3 C19 -44.19(16) . .
N3 Mo N1 C1 179.79(15) . .
O3 Mo N1 C1 85.50(15) . .
O2 Mo N1 C1 -76.79(14) . .
O1 Mo N1 C1 9.50(14) . .
N2 Mo N1 C1 -65.4(3) . .
N3 Mo N2 C13 -64.42(17) . .
N1 Mo N2 C13 -178.7(2) . .
O3 Mo N2 C13 28.99(16) . .
O2 Mo N2 C13 -166.86(17) . .
O1 Mo N2 C13 109.29(16) . .
N3 Mo N2 C12 104.32(13) . .
N1 Mo N2 C12 -9.9(3) . .
O3 Mo N2 C12 -162.27(13) . .
O2 Mo N2 C12 1.88(12) . .
O1 Mo N2 C12 -81.96(13) . .
N1 Mo N3 C20 -54.9(5) . .
O3 Mo N3 C20 54.2(5) . .
O2 Mo N3 C20 -146.1(5) . .
O1 Mo N3 C20 -21.5(6) . .
N2 Mo N3 C20 137.3(5) . .
Mo N1 C1 C2 171.71(17) . .
Mo N1 C1 C6 -9.4(2) . .
N1 C1 C2 C3 178.91(19) . .
C6 C1 C2 C3 0.1(3) . .
C1 C2 C3 C4 -1.0(3) . .
C2 C3 C4 C5 0.5(3) . .
C3 C4 C5 C6 1.0(3) . .
Mo O1 C6 C5 -174.69(15) . .
Mo O1 C6 C1 5.8(2) . .
C4 C5 C6 O1 178.55(19) . .
C4 C5 C6 C1 -2.0(3) . .
N1 C1 C6 O1 2.0(2) . .
C2 C1 C6 O1 -179.02(18) . .
N1 C1 C6 C5 -177.58(17) . .
C2 C1 C6 C5 1.4(3) . .
Mo O2 C7 C8 178.80(14) . .
Mo O2 C7 C12 -1.9(2) . .
O2 C7 C8 C9 178.59(18) . .
C12 C7 C8 C9 -0.7(3) . .
C7 C8 C9 C10 0.4(3) . .
C8 C9 C10 C11 0.0(3) . .
C9 C10 C11 C12 -0.2(3) . .
C10 C11 C12 C7 0.0(3) . .
C10 C11 C12 N2 177.33(19) . .
O2 C7 C12 C11 -178.83(18) . .
C8 C7 C12 C11 0.5(3) . .
O2 C7 C12 N2 3.5(3) . .
C8 C7 C12 N2 -177.25(17) . .
C13 N2 C12 C11 -11.8(3) . .
Mo N2 C12 C11 179.18(17) . .
C13 N2 C12 C7 165.75(18) . .
Mo N2 C12 C7 -3.3(2) . .
C12 N2 C13 C14 -176.75(18) . .
Mo N2 C13 C14 -8.9(3) . .
N2 C13 C14 C15 170.41(19) . .
N2 C13 C14 C19 -12.3(3) . .
C19 C14 C15 C16 1.4(3) . .
C13 C14 C15 C16 178.87(18) . .
C14 C15 C16 C17 -0.8(3) . .
C15 C16 C17 C18 -0.5(3) . .
C16 C17 C18 C19 1.1(3) . .
Mo O3 C19 C18 -143.94(15) . .
Mo O3 C19 C14 39.7(3) . .
C17 C18 C19 O3 -177.02(19) . .
C17 C18 C19 C14 -0.5(3) . .
C15 C14 C19 O3 175.62(18) . .
C13 C14 C19 O3 -1.7(3) . .
C15 C14 C19 C18 -0.7(3) . .
C13 C14 C19 C18 -178.03(18) . .
Mo N3 C20 C21 -21.1(6) . .
Mo N3 C20 C25 161.3(4) . .
N3 C20 C21 C22 -176.92(19) . .
C25 C20 C21 C22 0.7(3) . .
C20 C21 C22 C23 0.6(3) . .
C21 C22 C23 C24 -0.9(4) . .
C22 C23 C24 C25 -0.1(4) . .
C23 C24 C25 C20 1.3(3) . .
C23 C24 C25 C26 -178.3(2) . .
N3 C20 C25 C24 175.90(18) . .
C21 C20 C25 C24 -1.6(3) . .
N3 C20 C25 C26 -4.5(3) . .
C21 C20 C25 C26 178.02(19) . .
C24 C25 C26 C28 -116.8(2) . .
C20 C25 C26 C28 63.7(2) . .
C24 C25 C26 C29 3.1(3) . .
C20 C25 C26 C29 -176.42(19) . .
C24 C25 C26 C27 121.8(2) . .
C20 C25 C26 C27 -57.8(2) . .
C30 Cl1 C30 Cl1 0.0 5_556 5_556
